data_4085772
loop_
_publ_author_name
'Selikhov, Alexander N.'
'Mahrova, Tatyana V.'
'Cherkasov, Anton V.'
'Fukin, Georgy K.'
'Larionova, Joulia'
'Long, J\^erome'
'Trifonov, Alexander A.'

_publ_section_title
;
 Base-Free Lanthanoidocenes(II) Coordinated by Bulky
 Pentabenzylcyclopentadienyl Ligands
;
_journal_issue 10
_journal_name_full Organometallics
_journal_page_first 1991
_journal_paper_doi 10.1021/acs.organomet.5b00243
_journal_volume 34
_journal_year 2015
_chemical_formula_sum 'C80 H70 Eu'
_chemical_formula_weight 1183.32
_chemical_name_systematic
; 
 ? 
;
_space_group_IT_number 14
_symmetry_cell_setting monoclinic
_symmetry_space_group_name_Hall '-P 2yn'
_symmetry_space_group_name_H-M 'P 1 21/n 1'
_atom_sites_solution_hydrogens geom
_atom_sites_solution_primary direct
_atom_sites_solution_secondary difmap
_audit_creation_method SHELXL-97
_cell_angle_alpha 90.00
_cell_angle_beta 108.6620(10)
_cell_angle_gamma 90.00
_cell_formula_units_Z 4
_cell_length_a 14.9062(6)
_cell_length_b 22.7791(9)
_cell_length_c 18.0700(7)
_cell_measurement_reflns_used 900
_cell_measurement_temperature 100(2)
_cell_measurement_theta_max 30
_cell_measurement_theta_min 2
_cell_volume 5813.1(4)
_computing_cell_refinement 'Bruker SMART'
_computing_data_collection 'Bruker SMART'
_computing_data_reduction 'Bruker SHELXTL'
_computing_molecular_graphics 'Bruker SHELXTL'
_computing_publication_material 'Bruker SHELXTL'
_computing_structure_refinement 'SHELXL-97 (Sheldrick, 1997)'
_computing_structure_solution 'SHELXS-97 (Sheldrick, 1990)'
_diffrn_ambient_temperature 100(2)
_diffrn_measured_fraction_theta_full 0.998
_diffrn_measured_fraction_theta_max 0.998
_diffrn_measurement_device_type 'CCD area detector'
_diffrn_measurement_method 'omega scans'
_diffrn_radiation_monochromator graphite
_diffrn_radiation_source 'fine-focus sealed tube'
_diffrn_radiation_type MoK\a
_diffrn_radiation_wavelength 0.71073
_diffrn_reflns_av_R_equivalents 0.0326
_diffrn_reflns_av_sigmaI/netI 0.0262
_diffrn_reflns_limit_h_max 18
_diffrn_reflns_limit_h_min -18
_diffrn_reflns_limit_k_max 28
_diffrn_reflns_limit_k_min -28
_diffrn_reflns_limit_l_max 22
_diffrn_reflns_limit_l_min -22
_diffrn_reflns_number 49671
_diffrn_reflns_theta_full 26.00
_diffrn_reflns_theta_max 26.00
_diffrn_reflns_theta_min 2.14
_exptl_absorpt_coefficient_mu 1.126
_exptl_absorpt_correction_T_max 0.7661
_exptl_absorpt_correction_T_min 0.7288
_exptl_absorpt_correction_type multi-scan
_exptl_absorpt_process_details 'SADABS (Sheldrick, 2008a)'
_exptl_crystal_colour red
_exptl_crystal_density_diffrn 1.352
_exptl_crystal_density_method 'not measured'
_exptl_crystal_description prism
_exptl_crystal_F_000 2452
_exptl_crystal_size_max 0.30
_exptl_crystal_size_mid 0.25
_exptl_crystal_size_min 0.25
_refine_diff_density_max 1.611
_refine_diff_density_min -0.481
_refine_diff_density_rms 0.075
_refine_ls_extinction_method none
_refine_ls_goodness_of_fit_ref 1.051
_refine_ls_hydrogen_treatment constr
_refine_ls_matrix_type full
_refine_ls_number_parameters 730
_refine_ls_number_reflns 11407
_refine_ls_number_restraints 0
_refine_ls_restrained_S_all 1.051
_refine_ls_R_factor_all 0.0384
_refine_ls_R_factor_gt 0.0287
_refine_ls_shift/su_max 0.003
_refine_ls_shift/su_mean 0.000
_refine_ls_structure_factor_coef Fsqd
_refine_ls_weighting_details 'calc w=1/[\s^2^(Fo^2^)+(0.0367P)^2^+3.2288P] where P=(Fo^2^+2Fc^2^)/3'
_refine_ls_weighting_scheme calc
_refine_ls_wR_factor_gt 0.0663
_refine_ls_wR_factor_ref 0.0694
_reflns_number_gt 9580
_reflns_number_total 11407
_reflns_threshold_expression >2sigma(I)
_cod_data_source_file om5b00243_si_002.cif
_cod_data_source_block eucpbn
_cod_depositor_comments
;
The following automatic conversions were performed:

'_symmetry_cell_setting' value 'Monoclinic' changed to 'monoclinic'
according to
/usr/data/users/saulius/crontab/automatic-downloads/rss-feeds/ACS/lib/dictionaries/cif_core.dic
dictionary named 'cif_core.dic' version 2.4.2 from 2011-04-26.

Automatic conversion script
Id: cif_fix_values 3271 2015-04-21 07:52:19Z andrius 

 Adding full bibliography for 4085770--4085776.cif.
;
_cod_original_sg_symbol_H-M P2(1)/n
_cod_database_code 4085772

loop_
_symmetry_equiv_pos_as_xyz
'x, y, z'
'-x+1/2, y+1/2, -z+1/2'
'-x, -y, -z'
'x-1/2, -y-1/2, z-1/2'

loop_
_atom_site_label
_atom_site_type_symbol
_atom_site_fract_x
_atom_site_fract_y
_atom_site_fract_z
_atom_site_U_iso_or_equiv
_atom_site_adp_type
_atom_site_occupancy
_atom_site_symmetry_multiplicity
_atom_site_calc_flag
_atom_site_refinement_flags
Eu1 Eu 0.246435(6) 0.362784(4) 0.482548(5) 0.01675(2) Uani 1 1 d .
C1 C 0.34796(12) 0.38918(8) 0.38087(10) 0.0177(4) Uani 1 1 d .
C2 C 0.25151(12) 0.38960(8) 0.33183(10) 0.0168(4) Uani 1 1 d .
C3 C 0.21765(13) 0.33106(8) 0.32429(10) 0.0182(4) Uani 1 1 d .
C4 C 0.29274(13) 0.29429(8) 0.36802(10) 0.0190(4) Uani 1 1 d .
C5 C 0.37318(12) 0.33008(8) 0.40337(10) 0.0170(4) Uani 1 1 d .
C6 C 0.11618(12) 0.33825(8) 0.56021(10) 0.0180(4) Uani 1 1 d .
C7 C 0.19920(13) 0.34986(8) 0.62317(11) 0.0202(4) Uani 1 1 d .
C8 C 0.26309(13) 0.30241(8) 0.62780(10) 0.0200(4) Uani 1 1 d .
C9 C 0.21938(13) 0.26261(8) 0.56634(10) 0.0190(4) Uani 1 1 d .
C10 C 0.12865(12) 0.28523(8) 0.52402(10) 0.0182(4) Uani 1 1 d .
C11 C 0.40957(13) 0.44281(8) 0.40750(11) 0.0205(4) Uani 1 1 d .
H11A H 0.4028 0.4689 0.3623 0.025 Uiso 1 1 calc R
H11B H 0.4767 0.4306 0.4286 0.025 Uiso 1 1 calc R
C12 C 0.38218(12) 0.47612(8) 0.46998(11) 0.0194(4) Uani 1 1 d .
C13 C 0.39979(13) 0.45172(9) 0.54436(11) 0.0228(4) Uani 1 1 d .
H13A H 0.4318 0.4151 0.5564 0.027 Uiso 1 1 calc R
C14 C 0.37103(14) 0.48039(10) 0.60098(12) 0.0300(5) Uani 1 1 d .
H14A H 0.3837 0.4634 0.6513 0.036 Uiso 1 1 calc R
C15 C 0.32424(15) 0.53330(10) 0.58434(13) 0.0346(5) Uani 1 1 d .
H15A H 0.3037 0.5525 0.6228 0.042 Uiso 1 1 calc R
C16 C 0.30735(14) 0.55829(10) 0.51177(13) 0.0323(5) Uani 1 1 d .
H16A H 0.2756 0.5950 0.5003 0.039 Uiso 1 1 calc R
C17 C 0.33651(13) 0.53006(9) 0.45525(12) 0.0248(5) Uani 1 1 d .
H17A H 0.3250 0.5480 0.4056 0.030 Uiso 1 1 calc R
C18 C 0.19908(13) 0.44242(8) 0.28919(10) 0.0187(4) Uani 1 1 d .
H18A H 0.2174 0.4769 0.3241 0.022 Uiso 1 1 calc R
H18B H 0.1304 0.4359 0.2784 0.022 Uiso 1 1 calc R
C19 C 0.21608(13) 0.45696(8) 0.21223(11) 0.0207(4) Uani 1 1 d .
C20 C 0.14450(15) 0.48410(8) 0.15263(11) 0.0270(5) Uani 1 1 d .
H20A H 0.0849 0.4916 0.1595 0.032 Uiso 1 1 calc R
C21 C 0.15942(17) 0.50029(9) 0.08345(12) 0.0339(6) Uani 1 1 d .
H21A H 0.1098 0.5182 0.0429 0.041 Uiso 1 1 calc R
C22 C 0.24611(18) 0.49050(9) 0.07333(12) 0.0362(6) Uani 1 1 d .
H22A H 0.2567 0.5025 0.0265 0.043 Uiso 1 1 calc R
C23 C 0.31752(16) 0.46309(9) 0.13162(12) 0.0320(5) Uani 1 1 d .
H23A H 0.3771 0.4560 0.1246 0.038 Uiso 1 1 calc R
C24 C 0.30230(14) 0.44586(9) 0.20045(11) 0.0236(4) Uani 1 1 d .
H24A H 0.3512 0.4263 0.2398 0.028 Uiso 1 1 calc R
C25 C 0.11736(13) 0.31146(9) 0.27967(11) 0.0233(4) Uani 1 1 d .
H25A H 0.1163 0.2680 0.2791 0.028 Uiso 1 1 calc R
H25B H 0.0754 0.3246 0.3092 0.028 Uiso 1 1 calc R
C26 C 0.07526(13) 0.33270(8) 0.19611(11) 0.0207(4) Uani 1 1 d .
C27 C -0.00741(13) 0.36566(8) 0.17364(12) 0.0234(4) Uani 1 1 d .
H27A H -0.0369 0.3756 0.2115 0.028 Uiso 1 1 calc R
C28 C -0.04813(14) 0.38450(9) 0.09682(12) 0.0267(5) Uani 1 1 d .
H28A H -0.1042 0.4075 0.0828 0.032 Uiso 1 1 calc R
C29 C -0.00671(14) 0.36958(9) 0.04123(12) 0.0254(5) Uani 1 1 d .
H29A H -0.0348 0.3815 -0.0115 0.030 Uiso 1 1 calc R
C30 C 0.07600(15) 0.33712(9) 0.06275(12) 0.0269(5) Uani 1 1 d .
H30A H 0.1052 0.3274 0.0247 0.032 Uiso 1 1 calc R
C31 C 0.11647(14) 0.31875(9) 0.13899(11) 0.0247(5) Uani 1 1 d .
H31A H 0.1731 0.2963 0.1528 0.030 Uiso 1 1 calc R
C32 C 0.29335(14) 0.22792(8) 0.36575(11) 0.0213(4) Uani 1 1 d .
H32A H 0.2301 0.2136 0.3643 0.026 Uiso 1 1 calc R
H32B H 0.3397 0.2135 0.4148 0.026 Uiso 1 1 calc R
C33 C 0.31749(12) 0.20119(8) 0.29723(10) 0.0184(4) Uani 1 1 d .
C34 C 0.32714(13) 0.23446(8) 0.23562(11) 0.0213(4) Uani 1 1 d .
H34A H 0.3219 0.2760 0.2369 0.026 Uiso 1 1 calc R
C35 C 0.34440(14) 0.20784(9) 0.17212(11) 0.0249(5) Uani 1 1 d .
H35A H 0.3500 0.2312 0.1302 0.030 Uiso 1 1 calc R
C36 C 0.35336(14) 0.14751(9) 0.16994(12) 0.0261(5) Uani 1 1 d .
H36A H 0.3646 0.1293 0.1265 0.031 Uiso 1 1 calc R
C37 C 0.34577(14) 0.11356(9) 0.23169(12) 0.0256(5) Uani 1 1 d .
H37A H 0.3527 0.0721 0.2308 0.031 Uiso 1 1 calc R
C38 C 0.32803(13) 0.14028(8) 0.29446(11) 0.0211(4) Uani 1 1 d .
H38A H 0.3229 0.1168 0.3364 0.025 Uiso 1 1 calc R
C39 C 0.46971(13) 0.30960(9) 0.45343(11) 0.0224(4) Uani 1 1 d .
H39A H 0.4629 0.2698 0.4729 0.027 Uiso 1 1 calc R
H39B H 0.4914 0.3358 0.4995 0.027 Uiso 1 1 calc R
C40 C 0.54679(13) 0.30749(8) 0.41524(11) 0.0215(4) Uani 1 1 d .
C41 C 0.52998(14) 0.31981(9) 0.33683(12) 0.0264(5) Uani 1 1 d .
H41A H 0.4682 0.3307 0.3049 0.032 Uiso 1 1 calc R
C42 C 0.60283(15) 0.31643(10) 0.30448(13) 0.0318(5) Uani 1 1 d .
H42A H 0.5901 0.3241 0.2504 0.038 Uiso 1 1 calc R
C43 C 0.69334(15) 0.30201(10) 0.35027(14) 0.0351(5) Uani 1 1 d .
H43A H 0.7429 0.3000 0.3278 0.042 Uiso 1 1 calc R
C44 C 0.71210(14) 0.29041(9) 0.42921(13) 0.0310(5) Uani 1 1 d .
H44A H 0.7745 0.2809 0.4612 0.037 Uiso 1 1 calc R
C45 C 0.63910(14) 0.29288(9) 0.46097(12) 0.0256(5) Uani 1 1 d .
H45A H 0.6519 0.2845 0.5149 0.031 Uiso 1 1 calc R
C46 C 0.02679(13) 0.37458(9) 0.53679(12) 0.0241(4) Uani 1 1 d .
H46A H 0.0259 0.3991 0.5818 0.029 Uiso 1 1 calc R
H46B H -0.0284 0.3479 0.5244 0.029 Uiso 1 1 calc R
C47 C 0.01653(13) 0.41413(8) 0.46712(11) 0.0227(4) Uani 1 1 d .
C48 C -0.06099(14) 0.41042(9) 0.39944(12) 0.0277(5) Uani 1 1 d .
H48A H -0.1083 0.3817 0.3961 0.033 Uiso 1 1 calc R
C49 C -0.07073(15) 0.44784(10) 0.33668(12) 0.0304(5) Uani 1 1 d .
H49A H -0.1247 0.4448 0.2913 0.036 Uiso 1 1 calc R
C50 C -0.00225(14) 0.48948(9) 0.33993(12) 0.0291(5) Uani 1 1 d .
H50A H -0.0087 0.5150 0.2969 0.035 Uiso 1 1 calc R
C51 C 0.07608(14) 0.49370(9) 0.40672(12) 0.0252(5) Uani 1 1 d .
H51A H 0.1235 0.5223 0.4095 0.030 Uiso 1 1 calc R
C52 C 0.08549(13) 0.45653(8) 0.46931(11) 0.0224(4) Uani 1 1 d .
H52A H 0.1396 0.4598 0.5145 0.027 Uiso 1 1 calc R
C53 C 0.21368(14) 0.40085(9) 0.67900(11) 0.0249(5) Uani 1 1 d .
H53A H 0.1862 0.4363 0.6484 0.030 Uiso 1 1 calc R
H53B H 0.2826 0.4076 0.7022 0.030 Uiso 1 1 calc R
C54 C 0.17220(13) 0.39517(8) 0.74519(10) 0.0203(4) Uani 1 1 d .
C55 C 0.18743(15) 0.44106(9) 0.79894(11) 0.0273(5) Uani 1 1 d .
H55A H 0.2263 0.4732 0.7953 0.033 Uiso 1 1 calc R
C56 C 0.14604(16) 0.44006(11) 0.85794(12) 0.0353(6) Uani 1 1 d .
H56A H 0.1553 0.4720 0.8935 0.042 Uiso 1 1 calc R
C57 C 0.09163(15) 0.39273(11) 0.86473(12) 0.0373(6) Uani 1 1 d .
H57A H 0.0632 0.3921 0.9049 0.045 Uiso 1 1 calc R
C58 C 0.07842(15) 0.34639(11) 0.81351(13) 0.0331(5) Uani 1 1 d .
H58A H 0.0419 0.3135 0.8190 0.040 Uiso 1 1 calc R
C59 C 0.11841(14) 0.34770(9) 0.75373(11) 0.0249(5) Uani 1 1 d .
H59A H 0.1087 0.3157 0.7184 0.030 Uiso 1 1 calc R
C60 C 0.35051(14) 0.28989(9) 0.69670(11) 0.0250(5) Uani 1 1 d .
H60A H 0.3705 0.2491 0.6914 0.030 Uiso 1 1 calc R
H60B H 0.3319 0.2914 0.7446 0.030 Uiso 1 1 calc R
C61 C 0.43656(14) 0.32929(9) 0.70968(11) 0.0241(5) Uani 1 1 d .
C62 C 0.49798(14) 0.32078(9) 0.66700(12) 0.0263(5) Uani 1 1 d .
H62A H 0.4850 0.2908 0.6285 0.032 Uiso 1 1 calc R
C63 C 0.57846(14) 0.35554(9) 0.67984(13) 0.0315(5) Uani 1 1 d .
H63A H 0.6199 0.3491 0.6502 0.038 Uiso 1 1 calc R
C64 C 0.59807(15) 0.39947(10) 0.73570(14) 0.0348(6) Uani 1 1 d .
H64A H 0.6523 0.4237 0.7439 0.042 Uiso 1 1 calc R
C65 C 0.53848(16) 0.40780(10) 0.77934(13) 0.0362(6) Uani 1 1 d .
H65A H 0.5517 0.4378 0.8178 0.043 Uiso 1 1 calc R
C66 C 0.45909(16) 0.37243(10) 0.76738(13) 0.0318(5) Uani 1 1 d .
H66A H 0.4196 0.3777 0.7990 0.038 Uiso 1 1 calc R
C67 C 0.25709(13) 0.20394(8) 0.55134(11) 0.0217(4) Uani 1 1 d .
H67A H 0.3257 0.2024 0.5803 0.026 Uiso 1 1 calc R
H67B H 0.2494 0.2009 0.4950 0.026 Uiso 1 1 calc R
C68 C 0.20969(14) 0.15130(8) 0.57458(12) 0.0224(4) Uani 1 1 d .
C69 C 0.15552(15) 0.11269(9) 0.51857(13) 0.0307(5) Uani 1 1 d .
H69A H 0.1488 0.1191 0.4651 0.037 Uiso 1 1 calc R
C70 C 0.11098(17) 0.06495(10) 0.53943(15) 0.0398(6) Uani 1 1 d .
H70A H 0.0735 0.0394 0.5001 0.048 Uiso 1 1 calc R
C71 C 0.12056(16) 0.05425(10) 0.61627(16) 0.0405(6) Uani 1 1 d .
H71A H 0.0897 0.0216 0.6303 0.049 Uiso 1 1 calc R
C72 C 0.17583(15) 0.09171(10) 0.67306(13) 0.0343(5) Uani 1 1 d .
H72A H 0.1836 0.0844 0.7265 0.041 Uiso 1 1 calc R
C73 C 0.21986(14) 0.13978(9) 0.65257(12) 0.0267(5) Uani 1 1 d .
H73A H 0.2574 0.1651 0.6922 0.032 Uiso 1 1 calc R
C74 C 0.05452(13) 0.25569(8) 0.45827(11) 0.0209(4) Uani 1 1 d .
H74A H 0.0865 0.2291 0.4313 0.025 Uiso 1 1 calc R
H74B H 0.0212 0.2861 0.4202 0.025 Uiso 1 1 calc R
C75 C -0.01880(13) 0.22049(8) 0.48175(11) 0.0192(4) Uani 1 1 d .
C76 C -0.01010(13) 0.20779(9) 0.55875(11) 0.0226(4) Uani 1 1 d .
H76A H 0.0423 0.2226 0.5997 0.027 Uiso 1 1 calc R
C77 C -0.07808(14) 0.17334(9) 0.57625(12) 0.0278(5) Uani 1 1 d .
H77A H -0.0710 0.1643 0.6291 0.033 Uiso 1 1 calc R
C78 C -0.15556(15) 0.15223(9) 0.51739(14) 0.0306(5) Uani 1 1 d .
H78A H -0.2017 0.1288 0.5295 0.037 Uiso 1 1 calc R
C79 C -0.16505(16) 0.16564(10) 0.44047(13) 0.0350(6) Uani 1 1 d .
H79A H -0.2183 0.1517 0.3995 0.042 Uiso 1 1 calc R
C80 C -0.09757(15) 0.19914(9) 0.42322(12) 0.0286(5) Uani 1 1 d .
H80A H -0.1049 0.2079 0.3702 0.034 Uiso 1 1 calc R

loop_
_atom_site_aniso_label
_atom_site_aniso_U_11
_atom_site_aniso_U_22
_atom_site_aniso_U_33
_atom_site_aniso_U_23
_atom_site_aniso_U_13
_atom_site_aniso_U_12
Eu1 0.01974(4) 0.01596(5) 0.01614(4) -0.00065(4) 0.00799(3) -0.00102(4)
C1 0.0202(8) 0.0192(9) 0.0165(8) 0.0001(7) 0.0098(7) -0.0009(7)
C2 0.0219(8) 0.0174(9) 0.0126(8) 0.0000(7) 0.0076(7) -0.0002(7)
C3 0.0243(9) 0.0179(9) 0.0141(8) -0.0024(7) 0.0085(7) -0.0021(7)
C4 0.0271(9) 0.0176(9) 0.0157(8) -0.0018(7) 0.0114(7) -0.0007(8)
C5 0.0203(8) 0.0190(9) 0.0159(8) -0.0008(7) 0.0116(7) 0.0024(7)
C6 0.0191(8) 0.0188(9) 0.0198(8) 0.0018(7) 0.0113(7) -0.0011(7)
C7 0.0251(9) 0.0197(9) 0.0193(9) 0.0009(7) 0.0120(7) -0.0033(7)
C8 0.0222(9) 0.0229(10) 0.0160(8) 0.0033(7) 0.0075(7) -0.0038(8)
C9 0.0230(9) 0.0169(9) 0.0194(9) 0.0014(7) 0.0101(7) -0.0009(7)
C10 0.0194(8) 0.0197(9) 0.0176(8) 0.0017(7) 0.0090(7) -0.0029(7)
C11 0.0184(8) 0.0236(10) 0.0202(9) 0.0011(7) 0.0069(7) -0.0024(8)
C12 0.0172(8) 0.0183(9) 0.0209(9) -0.0024(7) 0.0036(7) -0.0063(7)
C13 0.0247(9) 0.0188(9) 0.0237(9) -0.0013(8) 0.0061(8) -0.0067(8)
C14 0.0298(10) 0.0382(12) 0.0228(10) -0.0071(9) 0.0098(8) -0.0150(9)
C15 0.0312(10) 0.0389(12) 0.0367(11) -0.0188(10) 0.0152(9) -0.0109(10)
C16 0.0235(10) 0.0240(10) 0.0458(13) -0.0116(9) 0.0058(9) -0.0027(9)
C17 0.0243(9) 0.0203(10) 0.0255(10) -0.0005(8) 0.0018(8) -0.0044(8)
C18 0.0217(9) 0.0153(9) 0.0194(9) -0.0012(7) 0.0070(7) -0.0006(7)
C19 0.0288(9) 0.0140(9) 0.0185(9) -0.0017(7) 0.0064(8) -0.0051(8)
C20 0.0340(11) 0.0183(10) 0.0245(10) 0.0002(8) 0.0035(9) -0.0016(8)
C21 0.0543(14) 0.0196(10) 0.0224(10) 0.0038(8) 0.0046(10) -0.0032(10)
C22 0.0627(14) 0.0274(11) 0.0201(10) -0.0025(8) 0.0155(10) -0.0164(11)
C23 0.0438(11) 0.0293(11) 0.0277(10) -0.0088(9) 0.0180(9) -0.0147(10)
C24 0.0279(10) 0.0212(10) 0.0220(9) -0.0031(8) 0.0083(8) -0.0042(8)
C25 0.0249(9) 0.0249(10) 0.0199(9) 0.0001(8) 0.0070(8) -0.0067(8)
C26 0.0228(9) 0.0186(9) 0.0197(9) -0.0022(7) 0.0053(7) -0.0080(8)
C27 0.0225(9) 0.0251(10) 0.0245(9) -0.0035(8) 0.0102(8) -0.0063(8)
C28 0.0197(9) 0.0262(10) 0.0317(11) 0.0017(9) 0.0046(8) -0.0016(8)
C29 0.0269(10) 0.0248(10) 0.0205(9) 0.0035(8) 0.0023(8) -0.0030(8)
C30 0.0333(10) 0.0252(10) 0.0237(10) -0.0014(8) 0.0110(8) 0.0003(9)
C31 0.0259(9) 0.0231(10) 0.0247(10) 0.0007(8) 0.0078(8) 0.0026(8)
C32 0.0308(10) 0.0170(9) 0.0185(9) 0.0002(7) 0.0114(8) 0.0016(8)
C33 0.0182(8) 0.0189(9) 0.0179(8) -0.0025(7) 0.0056(7) -0.0007(7)
C34 0.0238(9) 0.0183(9) 0.0222(9) -0.0015(7) 0.0081(8) -0.0010(8)
C35 0.0270(9) 0.0277(10) 0.0217(9) -0.0005(8) 0.0104(8) -0.0011(8)
C36 0.0252(9) 0.0322(11) 0.0235(9) -0.0097(8) 0.0114(8) -0.0030(8)
C37 0.0269(10) 0.0185(9) 0.0320(10) -0.0069(8) 0.0102(8) -0.0015(8)
C38 0.0225(9) 0.0179(9) 0.0235(9) 0.0007(7) 0.0081(7) -0.0019(8)
C39 0.0231(9) 0.0223(10) 0.0224(9) 0.0024(8) 0.0083(8) 0.0030(8)
C40 0.0237(9) 0.0151(9) 0.0268(9) -0.0028(7) 0.0096(8) -0.0005(8)
C41 0.0247(9) 0.0288(11) 0.0259(10) -0.0015(8) 0.0085(8) -0.0006(8)
C42 0.0344(11) 0.0358(12) 0.0297(10) -0.0055(9) 0.0165(9) -0.0071(10)
C43 0.0263(10) 0.0393(13) 0.0449(12) -0.0086(10) 0.0186(9) -0.0041(10)
C44 0.0238(10) 0.0286(11) 0.0399(12) -0.0061(9) 0.0094(9) -0.0002(9)
C45 0.0271(10) 0.0219(10) 0.0274(10) -0.0015(8) 0.0084(8) -0.0012(8)
C46 0.0231(9) 0.0238(10) 0.0294(10) -0.0020(8) 0.0142(8) -0.0008(8)
C47 0.0214(9) 0.0205(9) 0.0284(10) -0.0025(8) 0.0112(8) 0.0052(8)
C48 0.0227(9) 0.0240(10) 0.0367(11) -0.0055(9) 0.0099(8) 0.0003(8)
C49 0.0264(10) 0.0328(11) 0.0279(10) -0.0019(9) 0.0029(9) 0.0080(9)
C50 0.0301(10) 0.0312(11) 0.0284(10) 0.0036(9) 0.0127(8) 0.0101(9)
C51 0.0241(9) 0.0218(10) 0.0329(10) 0.0005(8) 0.0137(8) 0.0045(8)
C52 0.0207(9) 0.0221(10) 0.0252(10) -0.0024(8) 0.0085(8) 0.0041(8)
C53 0.0315(10) 0.0224(10) 0.0249(9) -0.0041(8) 0.0147(8) -0.0046(8)
C54 0.0177(8) 0.0242(10) 0.0179(9) 0.0003(7) 0.0041(7) 0.0037(8)
C55 0.0297(10) 0.0263(10) 0.0227(10) -0.0007(8) 0.0037(8) 0.0059(9)
C56 0.0418(12) 0.0417(13) 0.0198(10) -0.0020(9) 0.0062(9) 0.0196(10)
C57 0.0362(11) 0.0579(15) 0.0222(10) 0.0104(10) 0.0155(9) 0.0200(11)
C58 0.0237(10) 0.0476(13) 0.0309(11) 0.0119(10) 0.0126(9) 0.0050(9)
C59 0.0225(9) 0.0313(11) 0.0208(9) 0.0018(8) 0.0069(8) -0.0004(8)
C60 0.0271(10) 0.0280(10) 0.0187(9) 0.0022(8) 0.0055(8) -0.0054(8)
C61 0.0239(9) 0.0246(10) 0.0207(9) 0.0063(8) 0.0026(8) -0.0023(8)
C62 0.0251(10) 0.0267(10) 0.0243(10) 0.0070(8) 0.0038(8) 0.0061(8)
C63 0.0218(9) 0.0352(12) 0.0375(12) 0.0144(9) 0.0095(9) 0.0064(9)
C64 0.0225(10) 0.0299(12) 0.0466(13) 0.0112(10) 0.0036(9) -0.0039(9)
C65 0.0338(11) 0.0314(12) 0.0380(12) -0.0043(10) 0.0041(10) -0.0079(10)
C66 0.0315(11) 0.0367(12) 0.0264(10) -0.0031(9) 0.0083(9) -0.0071(9)
C67 0.0242(9) 0.0206(9) 0.0223(9) 0.0018(8) 0.0104(7) 0.0010(8)
C68 0.0250(9) 0.0182(9) 0.0274(10) 0.0025(7) 0.0131(8) 0.0043(8)
C69 0.0347(11) 0.0264(10) 0.0338(11) -0.0044(9) 0.0150(9) -0.0018(9)
C70 0.0399(12) 0.0255(11) 0.0528(14) -0.0079(10) 0.0131(11) -0.0066(10)
C71 0.0397(12) 0.0224(11) 0.0673(15) 0.0077(10) 0.0282(11) -0.0016(10)
C72 0.0396(11) 0.0301(11) 0.0402(11) 0.0149(9) 0.0227(9) 0.0099(10)
C73 0.0289(10) 0.0257(10) 0.0269(10) 0.0030(8) 0.0109(8) 0.0024(9)
C74 0.0239(9) 0.0212(9) 0.0179(9) 0.0000(7) 0.0069(7) 0.0002(8)
C75 0.0198(8) 0.0151(9) 0.0221(9) -0.0014(7) 0.0059(7) 0.0020(7)
C76 0.0218(9) 0.0240(10) 0.0212(9) -0.0033(8) 0.0058(8) -0.0048(8)
C77 0.0276(10) 0.0287(11) 0.0295(10) 0.0051(9) 0.0124(8) -0.0009(9)
C78 0.0224(10) 0.0238(10) 0.0451(13) 0.0049(9) 0.0100(9) -0.0051(8)
C79 0.0290(11) 0.0290(11) 0.0366(12) -0.0011(10) -0.0041(10) -0.0099(9)
C80 0.0297(10) 0.0285(11) 0.0221(10) -0.0009(8) 0.0006(8) -0.0018(9)

loop_
_atom_type_symbol
_atom_type_description
_atom_type_scat_dispersion_real
_atom_type_scat_dispersion_imag
_atom_type_scat_source
C C 0.0033 0.0016 'International Tables Vol C Tables 4.2.6.8 and 6.1.1.4'
H H 0.0000 0.0000 'International Tables Vol C Tables 4.2.6.8 and 6.1.1.4'
Eu Eu -0.1578 3.6682 'International Tables Vol C Tables 4.2.6.8 and 6.1.1.4'

loop_
_geom_angle_atom_site_label_1
_geom_angle_atom_site_label_2
_geom_angle_atom_site_label_3
_geom_angle
C10 Eu1 C6 29.51(5)
C10 Eu1 C1 147.38(5)
C6 Eu1 C1 169.64(5)
C10 Eu1 C5 123.95(5)
C6 Eu1 C5 153.07(5)
C1 Eu1 C5 29.39(5)
C10 Eu1 C2 128.19(5)
C6 Eu1 C2 140.16(5)
C1 Eu1 C2 29.48(5)
C5 Eu1 C2 48.30(5)
C10 Eu1 C9 29.36(5)
C6 Eu1 C9 47.97(5)
C1 Eu1 C9 136.32(5)
C5 Eu1 C9 106.97(5)
C2 Eu1 C9 137.98(5)
C10 Eu1 C3 101.88(5)
C6 Eu1 C3 123.28(5)
C1 Eu1 C3 48.17(5)
C5 Eu1 C3 48.01(5)
C2 Eu1 C3 28.98(5)
C9 Eu1 C3 109.30(5)
C10 Eu1 C4 99.78(5)
C6 Eu1 C4 128.68(5)
C1 Eu1 C4 48.07(5)
C5 Eu1 C4 29.09(5)
C2 Eu1 C4 47.78(5)
C9 Eu1 C4 93.21(5)
C3 Eu1 C4 28.86(5)
C10 Eu1 C7 48.22(5)
C6 Eu1 C7 28.90(5)
C1 Eu1 C7 160.95(5)
C5 Eu1 C7 145.22(5)
C2 Eu1 C7 166.38(5)
C9 Eu1 C7 47.62(5)
C3 Eu1 C7 149.95(5)
C4 Eu1 C7 140.80(5)
C10 Eu1 C8 47.82(5)
C6 Eu1 C8 47.36(5)
C1 Eu1 C8 142.09(5)
C5 Eu1 C8 117.24(5)
C2 Eu1 C8 163.03(5)
C9 Eu1 C8 28.62(5)
C3 Eu1 C8 136.89(5)
C4 Eu1 C8 115.29(5)
C7 Eu1 C8 28.62(5)
C10 Eu1 C13 144.04(5)
C6 Eu1 C13 121.28(5)
C1 Eu1 C13 65.77(5)
C5 Eu1 C13 79.15(5)
C2 Eu1 C13 87.73(5)
C9 Eu1 C13 124.59(5)
C3 Eu1 C13 113.50(5)
C4 Eu1 C13 107.97(5)
C7 Eu1 C13 96.54(5)
C8 Eu1 C13 98.58(5)
C10 Eu1 C52 85.39(5)
C6 Eu1 C52 62.65(5)
C1 Eu1 C52 111.24(5)
C5 Eu1 C52 139.24(5)
C2 Eu1 C52 92.00(5)
C9 Eu1 C52 110.45(5)
C3 Eu1 C52 103.21(5)
C4 Eu1 C52 132.01(5)
C7 Eu1 C52 74.95(5)
C8 Eu1 C52 103.39(5)
C13 Eu1 C52 92.38(5)
C5 C1 C2 107.79(16)
C5 C1 C11 126.60(15)
C2 C1 C11 125.52(16)
C5 C1 Eu1 75.96(10)
C2 C1 Eu1 76.10(10)
C11 C1 Eu1 111.49(12)
C3 C2 C1 108.09(16)
C3 C2 C18 126.32(15)
C1 C2 C18 125.30(16)
C3 C2 Eu1 76.69(10)
C1 C2 Eu1 74.42(10)
C18 C2 Eu1 119.87(12)
C2 C3 C4 107.99(15)
C2 C3 C25 125.93(16)
C4 C3 C25 126.05(17)
C2 C3 Eu1 74.33(10)
C4 C3 Eu1 75.63(10)
C25 C3 Eu1 114.45(12)
C3 C4 C5 108.27(16)
C3 C4 C32 125.84(16)
C5 C4 C32 125.02(16)
C3 C4 Eu1 75.51(10)
C5 C4 Eu1 74.03(10)
C32 C4 Eu1 124.91(12)
C4 C5 C1 107.86(15)
C4 C5 C39 126.74(16)
C1 C5 C39 125.36(16)
C4 C5 Eu1 76.88(11)
C1 C5 Eu1 74.65(10)
C39 C5 Eu1 116.39(12)
C7 C6 C10 108.76(16)
C7 C6 C46 126.18(17)
C10 C6 C46 125.01(16)
C7 C6 Eu1 78.26(11)
C10 C6 Eu1 73.92(11)
C46 C6 Eu1 116.28(12)
C6 C7 C8 107.58(16)
C6 C7 C53 125.74(17)
C8 C7 C53 126.51(16)
C6 C7 Eu1 72.84(11)
C8 C7 Eu1 77.32(11)
C53 C7 Eu1 119.45(12)
C9 C8 C7 107.91(15)
C9 C8 C60 125.58(17)
C7 C8 C60 125.05(17)
C9 C8 Eu1 73.15(10)
C7 C8 Eu1 74.06(10)
C60 C8 Eu1 129.42(13)
C8 C9 C10 108.00(16)
C8 C9 C67 127.03(16)
C10 C9 C67 124.77(16)
C8 C9 Eu1 78.23(11)
C10 C9 Eu1 72.21(10)
C67 C9 Eu1 119.48(12)
C6 C10 C9 107.72(15)
C6 C10 C74 125.28(16)
C9 C10 C74 126.70(17)
C6 C10 Eu1 76.57(11)
C9 C10 Eu1 78.43(11)
C74 C10 Eu1 116.38(12)
C1 C11 C12 111.08(15)
C17 C12 C13 117.74(18)
C17 C12 C11 122.06(17)
C13 C12 C11 120.16(17)
C14 C13 C12 120.81(19)
C14 C13 Eu1 102.35(13)
C12 C13 Eu1 91.39(11)
C15 C14 C13 120.3(2)
C14 C15 C16 119.7(2)
C15 C16 C17 120.3(2)
C12 C17 C16 121.21(19)
C2 C18 C19 115.40(16)
C24 C19 C20 118.58(19)
C24 C19 C18 122.03(16)
C20 C19 C18 119.36(18)
C21 C20 C19 120.7(2)
C22 C21 C20 120.2(2)
C21 C22 C23 119.8(2)
C22 C23 C24 120.2(2)
C23 C24 C19 120.57(19)
C26 C25 C3 117.22(16)
C27 C26 C31 117.79(17)
C27 C26 C25 120.63(18)
C31 C26 C25 121.57(17)
C26 C27 C28 121.40(19)
C29 C28 C27 119.74(19)
C28 C29 C30 119.58(19)
C31 C30 C29 120.6(2)
C30 C31 C26 120.91(19)
C4 C32 C33 115.26(16)
C34 C33 C38 118.03(18)
C34 C33 C32 123.00(17)
C38 C33 C32 118.95(17)
C33 C34 C35 121.04(18)
C36 C35 C34 120.09(19)
C35 C36 C37 119.75(19)
C38 C37 C36 119.89(19)
C37 C38 C33 121.19(19)
C5 C39 C40 116.92(16)
C41 C40 C45 118.26(19)
C41 C40 C39 122.85(17)
C45 C40 C39 118.89(17)
C40 C41 C42 120.56(18)
C43 C42 C41 120.5(2)
C42 C43 C44 119.9(2)
C45 C44 C43 119.44(19)
C44 C45 C40 121.31(19)
C6 C46 C47 113.84(16)
C48 C47 C52 117.52(18)
C48 C47 C46 121.95(18)
C52 C47 C46 120.53(16)
C49 C48 C47 121.42(19)
C50 C49 C48 120.28(19)
C49 C50 C51 119.3(2)
C52 C51 C50 120.37(19)
C51 C52 C47 121.13(17)
C51 C52 Eu1 110.55(13)
C47 C52 Eu1 93.93(12)
C7 C53 C54 117.03(16)
C59 C54 C55 118.60(19)
C59 C54 C53 123.44(17)
C55 C54 C53 117.93(18)
C56 C55 C54 120.5(2)
C57 C56 C55 119.9(2)
C58 C57 C56 120.1(2)
C57 C58 C59 120.1(2)
C54 C59 C58 120.7(2)
C8 C60 C61 118.51(16)
C62 C61 C66 118.09(19)
C62 C61 C60 120.40(18)
C66 C61 C60 121.40(19)
C61 C62 C63 121.0(2)
C64 C63 C62 120.1(2)
C65 C64 C63 119.5(2)
C64 C65 C66 120.3(2)
C65 C66 C61 121.0(2)
C9 C67 C68 114.67(16)
C69 C68 C73 117.89(19)
C69 C68 C67 120.84(18)
C73 C68 C67 121.27(17)
C70 C69 C68 121.1(2)
C71 C70 C69 120.7(2)
C70 C71 C72 119.0(2)
C71 C72 C73 120.6(2)
C72 C73 C68 120.75(19)
C10 C74 C75 115.41(16)
C76 C75 C80 118.36(18)
C76 C75 C74 123.03(16)
C80 C75 C74 118.60(17)
C75 C76 C77 120.23(17)
C78 C77 C76 120.6(2)
C77 C78 C79 119.2(2)
C80 C79 C78 120.16(19)
C79 C80 C75 121.4(2)

loop_
_geom_bond_atom_site_label_1
_geom_bond_atom_site_label_2
_geom_bond_distance
Eu1 C10 2.7581(18)
Eu1 C6 2.7919(19)
Eu1 C1 2.7941(19)
Eu1 C5 2.8109(18)
Eu1 C2 2.8157(18)
Eu1 C9 2.8377(18)
Eu1 C3 2.8458(18)
Eu1 C4 2.8474(18)
Eu1 C7 2.8609(19)
Eu1 C8 2.9026(18)
Eu1 C13 2.9905(18)
Eu1 C52 3.1632(19)
C1 C5 1.422(3)
C1 C2 1.427(2)
C1 C11 1.511(3)
C2 C3 1.417(3)
C2 C18 1.506(2)
C3 C4 1.419(3)
C3 C25 1.521(3)
C4 C5 1.421(2)
C4 C32 1.513(3)
C5 C39 1.508(2)
C6 C7 1.412(2)
C6 C10 1.414(3)
C6 C46 1.510(3)
C7 C8 1.425(3)
C7 C53 1.508(3)
C8 C9 1.420(3)
C8 C60 1.514(2)
C9 C10 1.420(2)
C9 C67 1.508(3)
C10 C74 1.498(2)
C11 C12 1.521(3)
C12 C17 1.388(3)
C12 C13 1.399(3)
C13 C14 1.392(3)
C14 C15 1.377(3)
C15 C16 1.377(3)
C16 C17 1.389(3)
C18 C19 1.528(3)
C19 C24 1.391(3)
C19 C20 1.395(3)
C20 C21 1.388(3)
C21 C22 1.380(4)
C22 C23 1.384(3)
C23 C24 1.390(3)
C25 C26 1.517(3)
C26 C27 1.388(3)
C26 C31 1.396(3)
C27 C28 1.393(3)
C28 C29 1.379(3)
C29 C30 1.382(3)
C30 C31 1.380(3)
C32 C33 1.523(3)
C33 C34 1.392(3)
C33 C38 1.399(3)
C34 C35 1.393(3)
C35 C36 1.383(3)
C36 C37 1.391(3)
C37 C38 1.385(3)
C39 C40 1.519(3)
C40 C41 1.386(3)
C40 C45 1.400(3)
C41 C42 1.390(3)
C42 C43 1.378(3)
C43 C44 1.388(3)
C44 C45 1.384(3)
C46 C47 1.515(3)
C47 C48 1.391(3)
C47 C52 1.402(3)
C48 C49 1.389(3)
C49 C50 1.381(3)
C50 C51 1.388(3)
C51 C52 1.383(3)
C53 C54 1.517(3)
C54 C59 1.384(3)
C54 C55 1.395(3)
C55 C56 1.392(3)
C56 C57 1.378(3)
C57 C58 1.376(3)
C58 C59 1.391(3)
C60 C61 1.521(3)
C61 C62 1.386(3)
C61 C66 1.393(3)
C62 C63 1.394(3)
C63 C64 1.385(3)
C64 C65 1.377(3)
C65 C66 1.390(3)
C67 C68 1.517(3)
C68 C69 1.388(3)
C68 C73 1.393(3)
C69 C70 1.388(3)
C70 C71 1.372(4)
C71 C72 1.385(3)
C72 C73 1.386(3)
C74 C75 1.521(3)
C75 C76 1.386(3)
C75 C80 1.392(3)
C76 C77 1.396(3)
C77 C78 1.382(3)
C78 C79 1.385(3)
C79 C80 1.376(3)
